data_7061782
loop_
_publ_author_name
'Goncharova, Irina K.'
'Ulianova, Eva A.'
'Novikov, Roman A.'
'Volodin, Alexander D.'
'Korlyukov, Alexander A.'
'Arzumanyan, Ashot V.'

_publ_section_title
;
 Siloxane-containing derivatives of benzoic acid: chemical transformation
 of the carboxyl group
;
_journal_issue 37
_journal_name_full 'New Journal of Chemistry'
_journal_page_first 18041
_journal_page_last 18047
_journal_paper_doi 10.1039/D2NJ03872B
_journal_volume 46
_journal_year 2022
_chemical_formula_moiety 'C20 H28 N2 O3 Si2, C10 H15 N O2 Si'
_chemical_formula_sum 'C30 H43 N3 O5 Si3'
_chemical_formula_weight 609.94
_space_group_crystal_system monoclinic
_space_group_IT_number 14
_space_group_name_Hall '-P 2yn'
_space_group_name_H-M_alt 'P 1 21/n 1'
_atom_sites_solution_hydrogens geom
_audit_creation_date 2022-08-27
_audit_creation_method
;
Olex2 1.5
(compiled 2022.04.07 svn.rca3783a0 for OlexSys, GUI svn.r6498)
;
_audit_update_record
;
2022-08-27 deposited with the CCDC.	2022-09-02 downloaded from the CCDC.
;
_cell_angle_alpha 90
_cell_angle_beta 109.806(3)
_cell_angle_gamma 90
_cell_formula_units_Z 4
_cell_length_a 13.6295(8)
_cell_length_b 14.8131(8)
_cell_length_c 17.2611(9)
_cell_measurement_reflns_used 4391
_cell_measurement_temperature 100
_cell_measurement_theta_max 29.848
_cell_measurement_theta_min 2.333
_cell_volume 3278.8(3)
_computing_cell_refinement 'SAINT V8.40A (Bruker, 2019)'
_computing_data_collection 'APEX3 v2019.11-0 (Bruker, 2019)'
_computing_data_reduction 'SAINT V8.40A (Bruker, 2019)'
_computing_molecular_graphics 'Olex2 1.5 (Dolomanov et al., 2009)'
_computing_publication_material 'Olex2 1.5 (Dolomanov et al., 2009)'
_computing_structure_refinement 'SHELXL 2014/6 (Sheldrick, 2015)'
_computing_structure_solution 'SHELXT 2014/5 (Sheldrick, 2014)'
_diffrn_ambient_temperature 100.00
_diffrn_detector_area_resol_mean 8
_diffrn_measured_fraction_theta_full 0.995
_diffrn_measured_fraction_theta_max 0.996
_diffrn_measurement_device_type 'APEX QUEST'
_diffrn_measurement_method '\f and \w scans'
_diffrn_radiation_type MoK\a
_diffrn_radiation_wavelength 0.71073
_diffrn_reflns_av_R_equivalents 0.0775
_diffrn_reflns_av_unetI/netI 0.0827
_diffrn_reflns_Laue_measured_fraction_full 0.995
_diffrn_reflns_Laue_measured_fraction_max 0.996
_diffrn_reflns_limit_h_max 16
_diffrn_reflns_limit_h_min -11
_diffrn_reflns_limit_k_max 18
_diffrn_reflns_limit_k_min -16
_diffrn_reflns_limit_l_max 21
_diffrn_reflns_limit_l_min -21
_diffrn_reflns_number 20592
_diffrn_reflns_point_group_measured_fraction_full 0.995
_diffrn_reflns_point_group_measured_fraction_max 0.996
_diffrn_reflns_theta_full 25.242
_diffrn_reflns_theta_max 26.022
_diffrn_reflns_theta_min 1.861
_exptl_absorpt_coefficient_mu 0.186
_exptl_absorpt_correction_T_max 0.7461
_exptl_absorpt_correction_T_min 0.5515
_exptl_absorpt_correction_type multi-scan
_exptl_absorpt_process_details
;
SADABS-2016/2 (Bruker,2016/2) was used for absorption correction.
wR2(int) was 0.1063 before and 0.0658 after correction.
The Ratio of minimum to maximum transmission is 0.7392.
The \l/2 correction factor is Not present.
;
_exptl_crystal_colour colourless
_exptl_crystal_colour_primary colourless
_exptl_crystal_density_diffrn 1.236
_exptl_crystal_description block
_exptl_crystal_F_000 1304
_exptl_crystal_size_max 0.23
_exptl_crystal_size_mid 0.22
_exptl_crystal_size_min 0.19
_refine_diff_density_max 0.669
_refine_diff_density_min -0.596
_refine_diff_density_rms 0.117
_refine_ls_extinction_method none
_refine_ls_goodness_of_fit_ref 1.217
_refine_ls_hydrogen_treatment constr
_refine_ls_matrix_type full
_refine_ls_number_parameters 488
_refine_ls_number_reflns 6426
_refine_ls_number_restraints 6
_refine_ls_restrained_S_all 1.216
_refine_ls_R_factor_all 0.1534
_refine_ls_R_factor_gt 0.1288
_refine_ls_shift/su_max 0.000
_refine_ls_shift/su_mean 0.000
_refine_ls_structure_factor_coef Fsqd
_refine_ls_weighting_details 'w=1/[\s^2^(Fo^2^)+(0.0002P)^2^+37.1785P] where P=(Fo^2^+2Fc^2^)/3'
_refine_ls_weighting_scheme calc
_refine_ls_wR_factor_gt 0.2798
_refine_ls_wR_factor_ref 0.2902
_reflns_Friedel_coverage 0.000
_reflns_number_gt 4962
_reflns_number_total 6426
_reflns_threshold_expression 'I > 2\s(I)'
_cod_data_source_file d2nj03872b4.cif
_cod_data_source_block ye105
_cod_depositor_comments 'Adding full bibliography for 7061778--7061786.cif.'
_cod_database_code 7061782
_shelxl_version_number 2014/6
_shelx_space_group_comment
;
The symmetry employed for this shelxl refinement is uniquely defined
by the following loop, which should always be used as a source of
symmetry information in preference to the above space-group names.
They are only intended as comments.
;
_shelx_estimated_absorpt_t_max 0.966
_shelx_estimated_absorpt_t_min 0.959
_olex2_refinement_description
;
1. Fixed Uiso
 At 1.2 times of:
  All C(H) groups, All N(H) groups
 At 1.5 times of:
  All C(H,H,H) groups, All O(H) groups
2. Uiso/Uaniso restraints and constraints
Uanis(C27) \\sim Ueq: with sigma of 0.02 and sigma for terminal atoms of 0.04
3. Others
 Fixed Sof: C27A(0.5) H27A(0.5) C14(0.5) H14(0.5) C15A(0.5) H15A(0.5) C9A(0.5)
 H9A(0.5) C6A(0.5) H6A(0.5) C28A(0.5) H28A(0.5) C27(0.5) H27(0.5) C25(0.5)
 H25(0.5) C10(0.5) H10(0.5) C25A(0.5) H25A(0.5) C24(0.5) H24(0.5) C9(0.5)
 H9(0.5) C24A(0.5) H24A(0.5) C17(0.5) H17(0.5) C18A(0.5) H18A(0.5) C18(0.5)
 H18(0.5) C15(0.5) H15(0.5) C10A(0.5) H10A(0.5) C7(0.5) H7(0.5) C17A(0.5)
 H17A(0.5) C14A(0.5) H14A(0.5) C28(0.5) H28(0.5) C7A(0.5) H7A(0.5) C6(0.5)
 H6(0.5)
4.a Aromatic/amide H refined with riding coordinates:
 N2(H2), N3(H3), N1(H1), C27A(H27A), C14(H14), C15A(H15A), C9A(H9A), C6A(H6A),
 C28A(H28A), C27(H27), C25(H25), C10(H10), C25A(H25A), C24(H24), C9(H9),
 C24A(H24A), C17(H17), C18A(H18A), C18(H18), C15(H15), C10A(H10A), C7(H7),
 C17A(H17A), C14A(H14A), C28(H28), C7A(H7A), C6(H6)
4.b Idealised Me refined as rotating group:
 C12(H12A,H12B,H12C), C2(H2A,H2B,H2C), C20(H20A,H20B,H20C), C30(H30A,H30B,
 H30C), C22(H22A,H22B,H22C), C3(H3A,H3B,H3C), C21(H21A,H21B,H21C), C1(H1A,H1B,
 H1C), C4(H4A,H4B,H4C)
4.c Idealised tetrahedral OH refined as rotating group:
 O4(H4)
;
_olex2_submission_special_instructions 'No special instructions were received'

loop_
_space_group_symop_operation_xyz
'x, y, z'
'-x+1/2, y+1/2, -z+1/2'
'-x, -y, -z'
'x-1/2, -y-1/2, z-1/2'

loop_
_atom_site_label
_atom_site_type_symbol
_atom_site_fract_x
_atom_site_fract_y
_atom_site_fract_z
_atom_site_U_iso_or_equiv
_atom_site_adp_type
_atom_site_occupancy
_atom_site_site_symmetry_order
_atom_site_calc_flag
_atom_site_refinement_flags_posn
_atom_site_refinement_flags_adp
_atom_site_refinement_flags_occupancy
_atom_site_disorder_assembly
_atom_site_disorder_group
Si1 Si 0.17743(16) 0.33826(14) 0.97190(12) 0.0199(4) Uani 1 1 d . . . . .
Si2 Si 0.18639(17) 0.55151(14) 0.95853(13) 0.0237(5) Uani 1 1 d . . . . .
Si3 Si 0.28963(16) 0.43221(14) 0.48683(13) 0.0254(5) Uani 1 1 d . . . . .
O1 O 0.1510(4) 0.4458(4) 0.9522(3) 0.0275(12) Uani 1 1 d . . . . .
O5 O -0.0247(5) 0.3102(3) 0.7081(3) 0.0291(13) Uani 1 1 d . . . . .
O4 O 0.2496(5) 0.3646(4) 0.4069(3) 0.0355(14) Uani 1 1 d . . . . .
H4 H 0.1844 0.3672 0.3861 0.053 Uiso 1 1 calc R U . . .
N2 N 0.5375(5) 0.6272(4) 0.7519(4) 0.0212(13) Uani 1 1 d . . . . .
H2 H 0.5173 0.6799 0.7645 0.025 Uiso 1 1 calc R U . . .
N3 N -0.0398(5) 0.4612(4) 0.7176(4) 0.0221(13) Uani 1 1 d . . . . .
H3 H -0.0200 0.5148 0.7065 0.026 Uiso 1 1 calc R U . . .
N1 N 0.5399(5) 0.2944(4) 0.7758(4) 0.0225(14) Uani 1 1 d . . . . .
H1 H 0.5123 0.3486 0.7727 0.027 Uiso 1 1 calc R U . . .
O3 O 0.5214(6) 0.4768(4) 0.7524(5) 0.058(2) Uani 1 1 d . . . A 2
C12 C 0.6218(6) 0.2800(5) 0.7408(5) 0.0241(16) Uani 1 1 d . . . . .
H12A H 0.6185 0.3275 0.7004 0.036 Uiso 1 1 calc R U . . .
H12B H 0.6122 0.2210 0.7136 0.036 Uiso 1 1 calc R U . . .
H12C H 0.6899 0.2818 0.7847 0.036 Uiso 1 1 calc R U . . .
C5 C 0.2753(5) 0.3010(5) 0.9233(4) 0.0200(15) Uani 1 1 d . . . . .
C2 C 0.0544(6) 0.2761(5) 0.9261(5) 0.0251(16) Uani 1 1 d . . . . .
H2A H 0.0071 0.2900 0.9565 0.038 Uiso 1 1 calc R U . . .
H2B H 0.0686 0.2111 0.9291 0.038 Uiso 1 1 calc R U . . .
H2C H 0.0218 0.2941 0.8684 0.038 Uiso 1 1 calc R U . . .
C20 C 0.6135(6) 0.6232(5) 0.7093(5) 0.0236(16) Uani 1 1 d . . . . .
H20A H 0.5811 0.5962 0.6547 0.035 Uiso 1 1 calc R U . . .
H20B H 0.6732 0.5863 0.7414 0.035 Uiso 1 1 calc R U . . .
H20C H 0.6374 0.6844 0.7033 0.035 Uiso 1 1 calc R U . . .
C11 C 0.5042(6) 0.2278(4) 0.8131(4) 0.0192(15) Uani 1 1 d . . . . .
C29 C -0.0033(6) 0.3875(5) 0.6916(4) 0.0226(16) Uani 1 1 d . . . . .
C23 C 0.2032(6) 0.4204(5) 0.5504(5) 0.0231(16) Uani 1 1 d . . . . .
C30 C -0.1116(6) 0.4550(5) 0.7637(5) 0.0283(17) Uani 1 1 d . . . . .
H30A H -0.1669 0.5001 0.7430 0.042 Uiso 1 1 calc R U . . .
H30B H -0.0736 0.4662 0.8222 0.042 Uiso 1 1 calc R U . . .
H30C H -0.1425 0.3945 0.7569 0.042 Uiso 1 1 calc R U . . .
C8 C 0.4231(6) 0.2530(4) 0.8492(4) 0.0186(15) Uani 1 1 d . . . . .
C26 C 0.0679(6) 0.4024(5) 0.6431(4) 0.0184(14) Uani 1 1 d . . . . .
C19 C 0.4985(6) 0.5522(5) 0.7716(5) 0.0276(17) Uani 1 1 d . . . . .
C13 C 0.2833(6) 0.5634(5) 0.9039(5) 0.0293(17) Uani 1 1 d . . . . .
C22 C 0.2853(7) 0.5536(6) 0.4527(5) 0.0327(18) Uani 1 1 d . . . . .
H22A H 0.3307 0.5613 0.4197 0.049 Uiso 1 1 calc R U . . .
H22B H 0.3093 0.5928 0.5012 0.049 Uiso 1 1 calc R U . . .
H22C H 0.2136 0.5696 0.4196 0.049 Uiso 1 1 calc R U . . .
C16 C 0.4231(6) 0.5619(5) 0.8176(5) 0.0268(17) Uani 1 1 d . . . . .
C3 C 0.0684(7) 0.6185(6) 0.9066(5) 0.036(2) Uani 1 1 d . . . . .
H3A H 0.0429 0.6042 0.8476 0.053 Uiso 1 1 calc R U . . .
H3B H 0.0853 0.6829 0.9141 0.053 Uiso 1 1 calc R U . . .
H3C H 0.0144 0.6040 0.9303 0.053 Uiso 1 1 calc R U . . .
C21 C 0.4250(6) 0.4016(6) 0.5466(5) 0.0328(19) Uani 1 1 d . . . . .
H21A H 0.4283 0.3374 0.5611 0.049 Uiso 1 1 calc R U . . .
H21B H 0.4491 0.4380 0.5969 0.049 Uiso 1 1 calc R U . . .
H21C H 0.4696 0.4130 0.5135 0.049 Uiso 1 1 calc R U . . .
C1 C 0.2334(6) 0.3221(6) 1.0852(4) 0.0306(18) Uani 1 1 d . . . . .
H1A H 0.3031 0.3491 1.1059 0.046 Uiso 1 1 calc R U . . .
H1B H 0.2384 0.2574 1.0978 0.046 Uiso 1 1 calc R U . . .
H1C H 0.1883 0.3511 1.1115 0.046 Uiso 1 1 calc R U . . .
C4 C 0.2441(7) 0.5877(7) 1.0673(5) 0.043(2) Uani 1 1 d . . . . .
H4A H 0.1924 0.5808 1.0949 0.064 Uiso 1 1 calc R U . . .
H4B H 0.2652 0.6512 1.0694 0.064 Uiso 1 1 calc R U . . .
H4C H 0.3052 0.5504 1.0953 0.064 Uiso 1 1 calc R U . . .
C27A C 0.0604(11) 0.4774(9) 0.5906(8) 0.017(3) Uani 0.5 1 d . . P B 2
H27A H 0.0083 0.5217 0.5860 0.020 Uiso 0.5 1 calc R U P B 2
C14 C 0.2761(11) 0.6198(10) 0.8425(9) 0.022(3) Uani 0.5 1 d . . P C 1
H14 H 0.2191 0.6607 0.8257 0.026 Uiso 0.5 1 calc R U P C 1
C15A C 0.4376(11) 0.6115(9) 0.8794(9) 0.020(3) Uani 0.5 1 d . . P C 2
H15A H 0.4986 0.6478 0.8982 0.024 Uiso 0.5 1 calc R U P C 2
C9A C 0.3376(10) 0.3095(9) 0.8057(7) 0.017(3) Uani 0.5 1 d . . P D 2
H9A H 0.3300 0.3317 0.7523 0.020 Uiso 0.5 1 calc R U P D 2
C6A C 0.3520(13) 0.2394(11) 0.9587(10) 0.030(4) Uani 0.5 1 d . . P D 2
H6A H 0.3541 0.2117 1.0089 0.036 Uiso 0.5 1 calc R U P D 2
C28A C 0.1267(12) 0.4881(10) 0.5459(9) 0.023(3) Uani 0.5 1 d . . P B 2
H28A H 0.1215 0.5400 0.5125 0.028 Uiso 0.5 1 calc R U P B 2
C27 C 0.1292(12) 0.4755(10) 0.6545(10) 0.028(3) Uani 0.5 1 d . U P B 1
H27 H 0.1281 0.5202 0.6937 0.033 Uiso 0.5 1 calc R U P B 1
C25 C 0.0738(14) 0.3309(10) 0.5928(10) 0.025(3) Uani 0.5 1 d . . P B 1
H25 H 0.0339 0.2776 0.5890 0.030 Uiso 0.5 1 calc R U P B 1
C10 C 0.3731(11) 0.3438(9) 0.9470(8) 0.019(3) Uani 0.5 1 d . . P D 1
H10 H 0.3893 0.3883 0.9891 0.022 Uiso 0.5 1 calc R U P D 1
C25A C 0.1432(14) 0.3371(10) 0.6432(10) 0.026(3) Uani 0.5 1 d . . P B 2
H25A H 0.1485 0.2836 0.6747 0.032 Uiso 0.5 1 calc R U P B 2
C24 C 0.1396(14) 0.3411(10) 0.5494(10) 0.027(4) Uani 0.5 1 d . . P B 1
H24 H 0.1445 0.2922 0.5153 0.033 Uiso 0.5 1 calc R U P B 1
C9 C 0.4462(12) 0.3230(10) 0.9109(10) 0.026(3) Uani 0.5 1 d . . P D 1
H9 H 0.5107 0.3544 0.9263 0.031 Uiso 0.5 1 calc R U P D 1
C24A C 0.2099(14) 0.3490(11) 0.5984(11) 0.027(3) Uani 0.5 1 d . . P B 2
H24A H 0.2618 0.3047 0.6023 0.033 Uiso 0.5 1 calc R U P B 2
C17 C 0.4494(13) 0.5111(10) 0.8949(9) 0.025(3) Uani 0.5 1 d . . P C 1
H17 H 0.5123 0.4774 0.9145 0.030 Uiso 0.5 1 calc R U P C 1
C18A C 0.2549(12) 0.5097(11) 0.8245(9) 0.027(3) Uani 0.5 1 d . . P C 2
H18A H 0.1903 0.4786 0.8036 0.033 Uiso 0.5 1 calc R U P C 2
C18 C 0.3826(11) 0.5128(10) 0.9382(8) 0.020(3) Uani 0.5 1 d . . P C 1
H18 H 0.3991 0.4822 0.9894 0.024 Uiso 0.5 1 calc R U P C 1
C15 C 0.3491(12) 0.6218(10) 0.8012(10) 0.026(3) Uani 0.5 1 d . . P C 1
H15 H 0.3444 0.6671 0.7611 0.031 Uiso 0.5 1 calc R U P C 1
C10A C 0.2651(10) 0.3314(11) 0.8440(8) 0.022(3) Uani 0.5 1 d . . P D 2
H10A H 0.2070 0.3681 0.8153 0.026 Uiso 0.5 1 calc R U P D 2
C7 C 0.3314(12) 0.2070(10) 0.8311(8) 0.022(3) Uani 0.5 1 d . . P D 1
H7 H 0.3173 0.1575 0.7940 0.027 Uiso 0.5 1 calc R U P D 1
C17A C 0.3267(11) 0.5076(9) 0.7832(9) 0.021(3) Uani 0.5 1 d . . P C 2
H17A H 0.3144 0.4725 0.7348 0.026 Uiso 0.5 1 calc R U P C 2
C14A C 0.3656(12) 0.6145(10) 0.9217(9) 0.026(3) Uani 0.5 1 d . . P C 2
H14A H 0.3778 0.6562 0.9657 0.031 Uiso 0.5 1 calc R U P C 2
C28 C 0.1955(14) 0.4853(10) 0.6074(11) 0.031(4) Uani 0.5 1 d . . P B 1
H28 H 0.2369 0.5383 0.6146 0.037 Uiso 0.5 1 calc R U P B 1
C7A C 0.4280(11) 0.2151(9) 0.9239(9) 0.021(3) Uani 0.5 1 d . . P D 2
H7A H 0.4817 0.1735 0.9511 0.025 Uiso 0.5 1 calc R U P D 2
C6 C 0.2596(12) 0.2324(11) 0.8665(10) 0.029(4) Uani 0.5 1 d . . P D 1
H6 H 0.1952 0.2008 0.8510 0.035 Uiso 0.5 1 calc R U P D 1
O2 O 0.5389(4) 0.1493(3) 0.8179(3) 0.0243(11) Uani 1 1 d . . . . .

loop_
_atom_site_aniso_label
_atom_site_aniso_U_11
_atom_site_aniso_U_22
_atom_site_aniso_U_33
_atom_site_aniso_U_23
_atom_site_aniso_U_13
_atom_site_aniso_U_12
Si1 0.0241(10) 0.0214(10) 0.0199(9) -0.0021(8) 0.0151(8) -0.0015(8)
Si2 0.0305(11) 0.0201(10) 0.0299(11) -0.0030(8) 0.0225(9) -0.0001(9)
Si3 0.0258(11) 0.0225(11) 0.0342(11) -0.0061(9) 0.0186(9) -0.0042(8)
O1 0.031(3) 0.023(3) 0.036(3) 0.000(2) 0.022(2) 0.004(2)
O5 0.049(4) 0.014(3) 0.035(3) 0.002(2) 0.029(3) -0.001(2)
O4 0.032(3) 0.048(4) 0.034(3) -0.011(3) 0.021(3) -0.004(3)
N2 0.029(3) 0.011(3) 0.034(3) 0.000(2) 0.024(3) -0.001(2)
N3 0.033(3) 0.013(3) 0.030(3) 0.004(2) 0.024(3) -0.002(2)
N1 0.033(3) 0.015(3) 0.035(3) 0.003(3) 0.030(3) 0.006(3)
O3 0.088(5) 0.011(3) 0.112(6) 0.005(3) 0.084(5) 0.006(3)
C12 0.025(4) 0.028(4) 0.028(4) -0.004(3) 0.021(3) -0.005(3)
C5 0.021(4) 0.024(4) 0.019(3) -0.005(3) 0.012(3) 0.002(3)
C2 0.030(4) 0.023(4) 0.029(4) -0.003(3) 0.019(3) -0.003(3)
C20 0.032(4) 0.016(3) 0.030(4) -0.002(3) 0.021(3) -0.003(3)
C11 0.026(4) 0.011(3) 0.023(4) -0.003(3) 0.012(3) -0.004(3)
C29 0.030(4) 0.017(4) 0.023(4) 0.000(3) 0.012(3) 0.001(3)
C23 0.029(4) 0.016(4) 0.029(4) -0.003(3) 0.015(3) -0.002(3)
C30 0.037(4) 0.020(4) 0.037(4) 0.007(3) 0.023(4) 0.005(3)
C8 0.026(4) 0.011(3) 0.024(4) 0.001(3) 0.015(3) 0.000(3)
C26 0.024(4) 0.017(3) 0.018(3) 0.000(3) 0.012(3) 0.001(3)
C19 0.038(4) 0.019(4) 0.037(4) 0.007(3) 0.027(4) 0.006(3)
C13 0.035(4) 0.026(4) 0.035(4) 0.001(3) 0.022(4) 0.000(3)
C22 0.037(5) 0.029(4) 0.039(4) 0.009(4) 0.022(4) -0.003(4)
C16 0.043(5) 0.011(3) 0.038(4) 0.004(3) 0.030(4) -0.001(3)
C3 0.038(5) 0.031(5) 0.045(5) -0.004(4) 0.024(4) 0.011(4)
C21 0.029(4) 0.033(5) 0.041(5) 0.004(4) 0.018(4) -0.002(4)
C1 0.034(4) 0.043(5) 0.021(4) 0.000(3) 0.017(3) 0.004(4)
C4 0.044(5) 0.056(6) 0.039(5) -0.024(4) 0.027(4) -0.016(4)
C27A 0.032(8) 0.008(6) 0.013(6) 0.002(5) 0.011(6) 0.009(6)
C14 0.025(8) 0.021(7) 0.022(7) 0.010(6) 0.013(6) 0.005(6)
C15A 0.021(7) 0.019(7) 0.025(7) 0.004(6) 0.014(6) -0.003(6)
C9A 0.021(7) 0.025(7) 0.006(6) -0.003(5) 0.007(5) -0.002(6)
C6A 0.037(9) 0.029(9) 0.032(8) 0.002(7) 0.021(8) 0.010(7)
C28A 0.024(8) 0.018(7) 0.029(8) 0.010(6) 0.012(7) 0.003(6)
C27 0.038(8) 0.024(7) 0.031(8) -0.018(6) 0.024(7) -0.001(6)
C25 0.039(10) 0.014(7) 0.028(8) -0.001(6) 0.021(8) -0.007(7)
C10 0.032(8) 0.014(7) 0.013(6) -0.005(5) 0.012(6) 0.001(6)
C25A 0.048(11) 0.016(7) 0.027(8) 0.008(6) 0.028(9) 0.002(7)
C24 0.048(11) 0.018(8) 0.030(8) -0.008(7) 0.033(9) 0.002(7)
C9 0.021(8) 0.017(7) 0.041(9) 0.006(6) 0.012(7) -0.003(6)
C24A 0.033(9) 0.025(8) 0.036(9) -0.009(7) 0.027(8) 0.003(7)
C17 0.037(9) 0.021(8) 0.022(7) 0.003(6) 0.018(7) 0.004(6)
C18A 0.023(8) 0.032(9) 0.030(8) -0.003(7) 0.013(7) -0.014(7)
C18 0.028(8) 0.019(7) 0.016(7) 0.000(5) 0.012(6) -0.005(6)
C15 0.033(9) 0.015(7) 0.035(8) 0.000(6) 0.018(7) -0.006(6)
C10A 0.009(6) 0.034(8) 0.020(7) -0.005(6) 0.002(6) -0.001(6)
C7 0.029(8) 0.022(7) 0.018(7) -0.006(6) 0.011(6) -0.001(6)
C17A 0.025(8) 0.013(7) 0.034(8) 0.006(6) 0.020(7) 0.011(6)
C14A 0.036(9) 0.024(8) 0.023(7) -0.004(6) 0.018(7) 0.013(7)
C28 0.047(11) 0.012(7) 0.044(10) -0.001(7) 0.029(9) -0.004(7)
C7A 0.023(7) 0.015(7) 0.023(7) 0.009(6) 0.006(6) 0.007(6)
C6 0.024(8) 0.037(9) 0.032(8) -0.018(7) 0.016(7) -0.015(7)
O2 0.036(3) 0.011(2) 0.034(3) -0.001(2) 0.023(3) 0.001(2)

loop_
_atom_type_symbol
_atom_type_description
_atom_type_scat_dispersion_real
_atom_type_scat_dispersion_imag
_atom_type_scat_source
C C 0.0033 0.0016 'International Tables Vol C Tables 4.2.6.8 and 6.1.1.4'
H H 0.0000 0.0000 'International Tables Vol C Tables 4.2.6.8 and 6.1.1.4'
N N 0.0061 0.0033 'International Tables Vol C Tables 4.2.6.8 and 6.1.1.4'
O O 0.0106 0.0060 'International Tables Vol C Tables 4.2.6.8 and 6.1.1.4'
Si Si 0.0817 0.0704 'International Tables Vol C Tables 4.2.6.8 and 6.1.1.4'

loop_
_geom_angle_atom_site_label_1
_geom_angle_atom_site_label_2
_geom_angle_atom_site_label_3
_geom_angle
_geom_angle_site_symmetry_1
_geom_angle_site_symmetry_3
_geom_angle_publ_flag
O1 Si1 C5 109.3(3) . . ?
O1 Si1 C2 107.0(3) . . ?
O1 Si1 C1 109.1(3) . . ?
C2 Si1 C5 110.0(3) . . ?
C2 Si1 C1 112.1(4) . . ?
C1 Si1 C5 109.3(3) . . ?
O1 Si2 C13 107.4(3) . . ?
O1 Si2 C3 107.2(4) . . ?
O1 Si2 C4 111.1(4) . . ?
C3 Si2 C13 110.6(4) . . ?
C3 Si2 C4 109.8(4) . . ?
C4 Si2 C13 110.7(4) . . ?
O4 Si3 C23 109.9(3) . . ?
O4 Si3 C22 110.7(4) . . ?
O4 Si3 C21 107.7(4) . . ?
C23 Si3 C22 108.2(3) . . ?
C21 Si3 C23 111.1(4) . . ?
C21 Si3 C22 109.2(4) . . ?
Si2 O1 Si1 151.4(4) . . ?
Si3 O4 H4 109.5 . . ?
C20 N2 H2 119.6 . . ?
C19 N2 H2 119.6 . . ?
C19 N2 C20 120.7(6) . . ?
C29 N3 H3 119.1 . . ?
C29 N3 C30 121.7(6) . . ?
C30 N3 H3 119.1 . . ?
C12 N1 H1 118.7 . . ?
C11 N1 H1 118.7 . . ?
C11 N1 C12 122.7(6) . . ?
N1 C12 H12A 109.5 . . ?
N1 C12 H12B 109.5 . . ?
N1 C12 H12C 109.5 . . ?
H12A C12 H12B 109.5 . . ?
H12A C12 H12C 109.5 . . ?
H12B C12 H12C 109.5 . . ?
C6A C5 Si1 123.1(8) . . ?
C6A C5 C10A 117.3(10) . . ?
C10 C5 Si1 118.9(7) . . ?
C10A C5 Si1 119.3(7) . . ?
C6 C5 Si1 124.8(8) . . ?
C6 C5 C10 116.3(9) . . ?
Si1 C2 H2A 109.5 . . ?
Si1 C2 H2B 109.5 . . ?
Si1 C2 H2C 109.5 . . ?
H2A C2 H2B 109.5 . . ?
H2A C2 H2C 109.5 . . ?
H2B C2 H2C 109.5 . . ?
N2 C20 H20A 109.5 . . ?
N2 C20 H20B 109.5 . . ?
N2 C20 H20C 109.5 . . ?
H20A C20 H20B 109.5 . . ?
H20A C20 H20C 109.5 . . ?
H20B C20 H20C 109.5 . . ?
N1 C11 C8 116.9(6) . . ?
O2 C11 N1 121.5(6) . . ?
O2 C11 C8 121.6(6) . . ?
O5 C29 N3 122.2(6) . . ?
O5 C29 C26 120.8(6) . . ?
N3 C29 C26 116.9(6) . . ?
C28A C23 Si3 119.7(7) . . ?
C24 C23 Si3 124.0(7) . . ?
C24A C23 Si3 121.1(8) . . ?
C24A C23 C28A 119.1(10) . . ?
C28 C23 Si3 123.9(8) . . ?
C28 C23 C24 112.0(9) . . ?
N3 C30 H30A 109.5 . . ?
N3 C30 H30B 109.5 . . ?
N3 C30 H30C 109.5 . . ?
H30A C30 H30B 109.5 . . ?
H30A C30 H30C 109.5 . . ?
H30B C30 H30C 109.5 . . ?
C9A C8 C11 121.1(7) . . ?
C9 C8 C11 118.8(8) . . ?
C7 C8 C11 122.1(8) . . ?
C7 C8 C9 118.8(10) . . ?
C7A C8 C11 118.7(8) . . ?
C7A C8 C9A 120.1(9) . . ?
C27A C26 C29 123.6(8) . . ?
C27 C26 C29 121.7(8) . . ?
C27 C26 C25 122.8(10) . . ?
C25 C26 C29 115.1(8) . . ?
C25A C26 C29 120.5(8) . . ?
C25A C26 C27A 115.7(9) . . ?
N2 C19 C16 117.5(6) . . ?
O3 C19 N2 122.0(7) . . ?
O3 C19 C16 120.5(7) . . ?
C14 C13 Si2 125.9(8) . . ?
C14 C13 C18 116.6(10) . . ?
C18A C13 Si2 113.4(7) . . ?
C18 C13 Si2 117.1(7) . . ?
C14A C13 Si2 129.4(8) . . ?
C14A C13 C18A 117.0(10) . . ?
Si3 C22 H22A 109.5 . . ?
Si3 C22 H22B 109.5 . . ?
Si3 C22 H22C 109.5 . . ?
H22A C22 H22B 109.5 . . ?
H22A C22 H22C 109.5 . . ?
H22B C22 H22C 109.5 . . ?
C15A C16 C19 124.4(9) . . ?
C15A C16 C17A 121.4(10) . . ?
C17 C16 C19 115.6(8) . . ?
C15 C16 C19 124.6(9) . . ?
C15 C16 C17 118.7(10) . . ?
C17A C16 C19 114.2(8) . . ?
Si2 C3 H3A 109.5 . . ?
Si2 C3 H3B 109.5 . . ?
Si2 C3 H3C 109.5 . . ?
H3A C3 H3B 109.5 . . ?
H3A C3 H3C 109.5 . . ?
H3B C3 H3C 109.5 . . ?
Si3 C21 H21A 109.5 . . ?
Si3 C21 H21B 109.5 . . ?
Si3 C21 H21C 109.5 . . ?
H21A C21 H21B 109.5 . . ?
H21A C21 H21C 109.5 . . ?
H21B C21 H21C 109.5 . . ?
Si1 C1 H1A 109.5 . . ?
Si1 C1 H1B 109.5 . . ?
Si1 C1 H1C 109.5 . . ?
H1A C1 H1B 109.5 . . ?
H1A C1 H1C 109.5 . . ?
H1B C1 H1C 109.5 . . ?
Si2 C4 H4A 109.5 . . ?
Si2 C4 H4B 109.5 . . ?
Si2 C4 H4C 109.5 . . ?
H4A C4 H4B 109.5 . . ?
H4A C4 H4C 109.5 . . ?
H4B C4 H4C 109.5 . . ?
C26 C27A H27A 119.1 . . ?
C28A C27A C26 121.9(11) . . ?
C28A C27A H27A 119.1 . . ?
C13 C14 H14 118.5 . . ?
C13 C14 C15 122.9(13) . . ?
C15 C14 H14 118.5 . . ?
C16 C15A H15A 119.3 . . ?
C16 C15A C14A 121.5(13) . . ?
C14A C15A H15A 119.3 . . ?
C8 C9A H9A 121.0 . . ?
C10A C9A C8 118.0(11) . . ?
C10A C9A H9A 121.0 . . ?
C5 C6A H6A 118.6 . . ?
C5 C6A C7A 122.7(13) . . ?
C7A C6A H6A 118.6 . . ?
C23 C28A H28A 120.2 . . ?
C27A C28A C23 119.5(12) . . ?
C27A C28A H28A 120.2 . . ?
C26 C27 H27 120.5 . . ?
C26 C27 C28 119.1(12) . . ?
C28 C27 H27 120.5 . . ?
C26 C25 H25 121.6 . . ?
C24 C25 C26 116.7(13) . . ?
C24 C25 H25 121.6 . . ?
C5 C10 H10 119.1 . . ?
C9 C10 C5 121.8(12) . . ?
C9 C10 H10 119.1 . . ?
C26 C25A H25A 119.1 . . ?
C24A C25A C26 121.7(13) . . ?
C24A C25A H25A 119.1 . . ?
C23 C24 H24 117.1 . . ?
C25 C24 C23 125.8(13) . . ?
C25 C24 H24 117.1 . . ?
C8 C9 H9 120.5 . . ?
C10 C9 C8 119.0(12) . . ?
C10 C9 H9 120.5 . . ?
C23 C24A C25A 121.9(14) . . ?
C23 C24A H24A 119.0 . . ?
C25A C24A H24A 119.0 . . ?
C16 C17 H17 120.4 . . ?
C18 C17 C16 119.2(13) . . ?
C18 C17 H17 120.4 . . ?
C13 C18A H18A 121.1 . . ?
C17A C18A C13 117.7(12) . . ?
C17A C18A H18A 121.1 . . ?
C13 C18 H18 120.7 . . ?
C17 C18 C13 118.7(12) . . ?
C17 C18 H18 120.7 . . ?
C16 C15 C14 120.3(13) . . ?
C16 C15 H15 119.8 . . ?
C14 C15 H15 119.8 . . ?
C5 C10A H10A 118.9 . . ?
C9A C10A C5 122.3(12) . . ?
C9A C10A H10A 118.9 . . ?
C8 C7 H7 120.1 . . ?
C8 C7 C6 119.9(12) . . ?
C6 C7 H7 120.1 . . ?
C16 C17A H17A 121.1 . . ?
C18A C17A C16 117.7(13) . . ?
C18A C17A H17A 121.1 . . ?
C13 C14A C15A 123.8(13) . . ?
C13 C14A H14A 118.1 . . ?
C15A C14A H14A 118.1 . . ?
C23 C28 C27 123.1(13) . . ?
C23 C28 H28 118.4 . . ?
C27 C28 H28 118.4 . . ?
C8 C7A C6A 118.9(12) . . ?
C8 C7A H7A 120.6 . . ?
C6A C7A H7A 120.6 . . ?
C5 C6 H6 118.0 . . ?
C7 C6 C5 123.9(13) . . ?
C7 C6 H6 118.0 . . ?

loop_
_geom_bond_atom_site_label_1
_geom_bond_atom_site_label_2
_geom_bond_distance
_geom_bond_site_symmetry_2
_geom_bond_publ_flag
Si1 O1 1.643(6) . ?
Si1 C5 1.883(7) . ?
Si1 C2 1.840(8) . ?
Si1 C1 1.858(7) . ?
Si2 O1 1.631(6) . ?
Si2 C13 1.873(8) . ?
Si2 C3 1.843(8) . ?
Si2 C4 1.852(8) . ?
Si3 O4 1.641(6) . ?
Si3 C23 1.870(7) . ?
Si3 C22 1.886(8) . ?
Si3 C21 1.839(8) . ?
O5 C29 1.239(9) . ?
O4 H4 0.8400 . ?
N2 H2 0.8800 . ?
N2 C20 1.460(8) . ?
N2 C19 1.324(9) . ?
N3 H3 0.8800 . ?
N3 C29 1.339(9) . ?
N3 C30 1.459(9) . ?
N1 H1 0.8800 . ?
N1 C12 1.455(8) . ?
N1 C11 1.354(9) . ?
O3 C19 1.236(9) . ?
C12 H12A 0.9800 . ?
C12 H12B 0.9800 . ?
C12 H12C 0.9800 . ?
C5 C6A 1.366(17) . ?
C5 C10 1.407(16) . ?
C5 C10A 1.402(16) . ?
C5 C6 1.377(16) . ?
C2 H2A 0.9800 . ?
C2 H2B 0.9800 . ?
C2 H2C 0.9800 . ?
C20 H20A 0.9800 . ?
C20 H20B 0.9800 . ?
C20 H20C 0.9800 . ?
C11 C8 1.489(9) . ?
C11 O2 1.247(8) . ?
C29 C26 1.498(9) . ?
C23 C28A 1.430(16) . ?
C23 C24 1.456(17) . ?
C23 C24A 1.327(18) . ?
C23 C28 1.405(17) . ?
C30 H30A 0.9800 . ?
C30 H30B 0.9800 . ?
C30 H30C 0.9800 . ?
C8 C9A 1.425(15) . ?
C8 C9 1.442(17) . ?
C8 C7 1.364(16) . ?
C8 C7A 1.386(15) . ?
C26 C27A 1.416(14) . ?
C26 C27 1.342(17) . ?
C26 C25 1.388(16) . ?
C26 C25A 1.410(17) . ?
C19 C16 1.503(10) . ?
C13 C14 1.327(15) . ?
C13 C18A 1.518(17) . ?
C13 C18 1.483(17) . ?
C13 C14A 1.300(18) . ?
C22 H22A 0.9800 . ?
C22 H22B 0.9800 . ?
C22 H22C 0.9800 . ?
C16 C15A 1.255(16) . ?
C16 C17 1.467(16) . ?
C16 C15 1.300(17) . ?
C16 C17A 1.482(17) . ?
C3 H3A 0.9800 . ?
C3 H3B 0.9800 . ?
C3 H3C 0.9800 . ?
C21 H21A 0.9800 . ?
C21 H21B 0.9800 . ?
C21 H21C 0.9800 . ?
C1 H1A 0.9800 . ?
C1 H1B 0.9800 . ?
C1 H1C 0.9800 . ?
C4 H4A 0.9800 . ?
C4 H4B 0.9800 . ?
C4 H4C 0.9800 . ?
C27A H27A 0.9500 . ?
C27A C28A 1.381(19) . ?
C14 H14 0.9500 . ?
C14 C15 1.41(2) . ?
C15A H15A 0.9500 . ?
C15A C14A 1.408(19) . ?
C9A H9A 0.9500 . ?
C9A C10A 1.401(18) . ?
C6A H6A 0.9500 . ?
C6A C7A 1.41(2) . ?
C28A H28A 0.9500 . ?
C27 H27 0.9500 . ?
C27 C28 1.41(2) . ?
C25 H25 0.9500 . ?
C25 C24 1.36(2) . ?
C10 H10 0.9500 . ?
C10 C9 1.38(2) . ?
C25A H25A 0.9500 . ?
C25A C24A 1.39(2) . ?
C24 H24 0.9500 . ?
C9 H9 0.9500 . ?
C24A H24A 0.9500 . ?
C17 H17 0.9500 . ?
C17 C18 1.360(19) . ?
C18A H18A 0.9500 . ?
C18A C17A 1.392(19) . ?
C18 H18 0.9500 . ?
C15 H15 0.9500 . ?
C10A H10A 0.9500 . ?
C7 H7 0.9500 . ?
C7 C6 1.37(2) . ?
C17A H17A 0.9500 . ?
C14A H14A 0.9500 . ?
C28 H28 0.9500 . ?
C7A H7A 0.9500 . ?
C6 H6 0.9500 . ?

loop_
_geom_torsion_atom_site_label_1
_geom_torsion_atom_site_label_2
_geom_torsion_atom_site_label_3
_geom_torsion_atom_site_label_4
_geom_torsion
_geom_torsion_site_symmetry_1
_geom_torsion_site_symmetry_2
_geom_torsion_site_symmetry_3
_geom_torsion_site_symmetry_4
_geom_torsion_publ_flag
Si1 C5 C6A C7A -176.8(11) . . . . ?
Si1 C5 C10 C9 -176.6(10) . . . . ?
Si1 C5 C10A C9A 177.1(10) . . . . ?
Si1 C5 C6 C7 179.2(12) . . . . ?
Si2 C13 C14 C15 -176.4(11) . . . . ?
Si2 C13 C18A C17A -174.3(11) . . . . ?
Si2 C13 C18 C17 172.3(11) . . . . ?
Si2 C13 C14A C15A 174.3(10) . . . . ?
Si3 C23 C28A C27A 177.6(10) . . . . ?
Si3 C23 C24 C25 -178.1(14) . . . . ?
Si3 C23 C24A C25A -177.1(13) . . . . ?
Si3 C23 C28 C27 179.5(12) . . . . ?
O1 Si1 C5 C6A 144.1(10) . . . . ?
O1 Si1 C5 C10 59.7(8) . . . . ?
O1 Si1 C5 C10A -41.4(9) . . . . ?
O1 Si1 C5 C6 -121.9(10) . . . . ?
O1 Si2 C13 C14 124.3(10) . . . . ?
O1 Si2 C13 C18A 40.9(9) . . . . ?
O1 Si2 C13 C18 -63.0(8) . . . . ?
O1 Si2 C13 C14A -144.0(11) . . . . ?
O5 C29 C26 C27A 149.8(9) . . . . ?
O5 C29 C26 C27 -149.2(11) . . . . ?
O5 C29 C26 C25 24.1(13) . . . . ?
O5 C29 C26 C25A -25.7(13) . . . . ?
O4 Si3 C23 C28A -103.2(9) . . . . ?
O4 Si3 C23 C24 22.7(11) . . . . ?
O4 Si3 C23 C24A 75.3(11) . . . . ?
O4 Si3 C23 C28 -160.2(10) . . . . ?
N2 C19 C16 C15A -47.5(13) . . . . ?
N2 C19 C16 C17 -125.9(10) . . . . ?
N2 C19 C16 C15 42.0(14) . . . . ?
N2 C19 C16 C17A 132.0(9) . . . . ?
N3 C29 C26 C27A -31.8(12) . . . . ?
N3 C29 C26 C27 29.2(13) . . . . ?
N3 C29 C26 C25 -157.5(10) . . . . ?
N3 C29 C26 C25A 152.7(10) . . . . ?
N1 C11 C8 C9A 43.7(11) . . . . ?
N1 C11 C8 C9 -57.9(11) . . . . ?
N1 C11 C8 C7 127.7(10) . . . . ?
N1 C11 C8 C7A -140.9(9) . . . . ?
O3 C19 C16 C15A 133.5(12) . . . . ?
O3 C19 C16 C17A -47.0(12) . . . . ?
C12 N1 C11 C8 177.6(6) . . . . ?
C12 N1 C11 O2 -1.5(11) . . . . ?
C5 Si1 O1 Si2 -61.4(8) . . . . ?
C5 C6A C7A C8 -2(2) . . . . ?
C5 C10 C9 C8 -2(2) . . . . ?
C2 Si1 O1 Si2 179.5(7) . . . . ?
C2 Si1 C5 C6A -98.7(10) . . . . ?
C2 Si1 C5 C10 176.9(8) . . . . ?
C2 Si1 C5 C10A 75.8(9) . . . . ?
C2 Si1 C5 C6 -4.7(11) . . . . ?
C20 N2 C19 O3 -2.8(13) . . . . ?
C20 N2 C19 C16 178.2(7) . . . . ?
C11 C8 C9A C10A -179.1(10) . . . . ?
C11 C8 C9 C10 -177.2(11) . . . . ?
C11 C8 C7 C6 179.5(12) . . . . ?
C11 C8 C7A C6A 179.4(11) . . . . ?
C29 C26 C27A C28A -179.1(11) . . . . ?
C29 C26 C27 C28 179.4(12) . . . . ?
C29 C26 C25 C24 -178.4(13) . . . . ?
C29 C26 C25A C24A 179.7(13) . . . . ?
C30 N3 C29 O5 -3.1(12) . . . . ?
C30 N3 C29 C26 178.6(6) . . . . ?
C8 C9A C10A C5 1.2(19) . . . . ?
C8 C7 C6 C5 -3(2) . . . . ?
C26 C27A C28A C23 2(2) . . . . ?
C26 C27 C28 C23 -2(2) . . . . ?
C26 C25 C24 C23 -1(3) . . . . ?
C26 C25A C24A C23 -3(3) . . . . ?
C19 C16 C15A C14A -177.3(11) . . . . ?
C19 C16 C17 C18 -176.9(11) . . . . ?
C19 C16 C15 C14 173.8(11) . . . . ?
C19 C16 C17A C18A 177.2(11) . . . . ?
C13 Si2 O1 Si1 62.8(8) . . . . ?
C13 C14 C15 C16 6(2) . . . . ?
C13 C18A C17A C16 -3.2(19) . . . . ?
C22 Si3 C23 C28A 17.8(10) . . . . ?
C22 Si3 C23 C24 143.7(10) . . . . ?
C22 Si3 C23 C24A -163.7(11) . . . . ?
C22 Si3 C23 C28 -39.3(11) . . . . ?
C16 C15A C14A C13 4(2) . . . . ?
C16 C17 C18 C13 2(2) . . . . ?
C3 Si2 O1 Si1 -178.4(7) . . . . ?
C3 Si2 C13 C14 7.6(11) . . . . ?
C3 Si2 C13 C18A -75.8(9) . . . . ?
C3 Si2 C13 C18 -179.6(8) . . . . ?
C3 Si2 C13 C14A 99.4(11) . . . . ?
C21 Si3 C23 C28A 137.7(9) . . . . ?
C21 Si3 C23 C24 -96.4(11) . . . . ?
C21 Si3 C23 C24A -43.8(11) . . . . ?
C21 Si3 C23 C28 80.7(11) . . . . ?
C1 Si1 O1 Si2 58.0(8) . . . . ?
C1 Si1 C5 C6A 24.9(11) . . . . ?
C1 Si1 C5 C10 -59.6(9) . . . . ?
C1 Si1 C5 C10A -160.6(8) . . . . ?
C1 Si1 C5 C6 118.9(11) . . . . ?
C4 Si2 O1 Si1 -58.5(8) . . . . ?
C4 Si2 C13 C14 -114.3(11) . . . . ?
C4 Si2 C13 C18A 162.3(9) . . . . ?
C4 Si2 C13 C18 58.5(9) . . . . ?
C4 Si2 C13 C14A -22.5(12) . . . . ?
C27A C26 C25A C24A 4(2) . . . . ?
C14 C13 C18 C17 -14.3(18) . . . . ?
C15A C16 C17A C18A -3.3(18) . . . . ?
C9A C8 C7A C6A -5.1(18) . . . . ?
C6A C5 C10A C9A -8.0(19) . . . . ?
C28A C23 C24A C25A 1(2) . . . . ?
C27 C26 C25 C24 -5(2) . . . . ?
C25 C26 C27 C28 7(2) . . . . ?
C10 C5 C6 C7 -2(2) . . . . ?
C25A C26 C27A C28A -3.4(18) . . . . ?
C24 C23 C28 C27 -3(2) . . . . ?
C9 C8 C7 C6 5.1(19) . . . . ?
C24A C23 C28A C27A -1(2) . . . . ?
C17 C16 C15 C14 -19(2) . . . . ?
C18A C13 C14A C15A -11(2) . . . . ?
C18 C13 C14 C15 10.8(19) . . . . ?
C15 C16 C17 C18 14.4(19) . . . . ?
C10A C5 C6A C7A 9(2) . . . . ?
C7 C8 C9 C10 -2.6(18) . . . . ?
C17A C16 C15A C14A 3.3(19) . . . . ?
C14A C13 C18A C17A 9.9(19) . . . . ?
C28 C23 C24 C25 5(2) . . . . ?
C7A C8 C9A C10A 5.5(17) . . . . ?
C6 C5 C10 C9 4.8(18) . . . . ?
O2 C11 C8 C9A -137.3(9) . . . . ?
O2 C11 C8 C9 121.2(10) . . . . ?
O2 C11 C8 C7 -53.2(12) . . . . ?
O2 C11 C8 C7A 38.1(12) . . . . ?
